data_7007341
loop_
_publ_author_name
'Shi, Weifeng'
'Shafaei-Fallah, Maryam'
'Anson, Christopher E.'
'Rothenberger, Alexander'

_publ_section_title
;
 Metal thiophosphonates and related compounds: an emerging area of
 supramolecular coordination chemistry.
;
_journal_issue 26
_journal_name_full 'Dalton transactions (Cambridge, England : 2003)'
_journal_page_first 3257
_journal_page_last 3262
_journal_paper_doi 10.1039/b603764j
_journal_year 2006
_chemical_formula_sum 'C15 H24 K O2 P S3'
_chemical_formula_weight 402.59
_chemical_name_systematic
;
?
;
_space_group_IT_number 88
_symmetry_cell_setting tetragonal
_symmetry_space_group_name_Hall '-I 4ad'
_symmetry_space_group_name_H-M 'I 41/a :2'
_atom_sites_solution_hydrogens geom
_atom_sites_solution_primary direct
_atom_sites_solution_secondary difmap
_audit_creation_method SHELXL-97
_cell_angle_alpha 90.00
_cell_angle_beta 90.00
_cell_angle_gamma 90.00
_cell_formula_units_Z 16
_cell_length_a 26.4622(16)
_cell_length_b 26.4622(16)
_cell_length_c 11.2432(6)
_cell_measurement_reflns_used 12555
_cell_measurement_temperature 110(2)
_cell_measurement_theta_max 54.02
_cell_measurement_theta_min 3.83
_cell_volume 7873.0(8)
_computing_cell_refinement x-area
_computing_data_collection x-area
_computing_data_reduction x-area
_computing_molecular_graphics 'SHELXL-97 (Sheldrick, 1997)'
_computing_publication_material 'SHELXL-97 (Sheldrick, 1997)'
_computing_structure_refinement 'SHELXL-97 (Sheldrick, 1997)'
_computing_structure_solution 'SHELXS-97 (Sheldrick, 1990)'
_diffrn_ambient_temperature 110(2)
_diffrn_detector_area_resol_mean 6.67
_diffrn_measured_fraction_theta_full 0.997
_diffrn_measured_fraction_theta_max 0.995
_diffrn_measurement_device_type 'stoe ipds2'
_diffrn_measurement_method rotation
_diffrn_radiation_monochromator graphite
_diffrn_radiation_source 'fine-focus sealed tube'
_diffrn_radiation_type MoK\a
_diffrn_radiation_wavelength 0.71073
_diffrn_reflns_av_R_equivalents 0.0827
_diffrn_reflns_av_sigmaI/netI 0.0681
_diffrn_reflns_limit_h_max 26
_diffrn_reflns_limit_h_min -33
_diffrn_reflns_limit_k_max 33
_diffrn_reflns_limit_k_min -23
_diffrn_reflns_limit_l_max 12
_diffrn_reflns_limit_l_min -14
_diffrn_reflns_number 11638
_diffrn_reflns_theta_full 25.00
_diffrn_reflns_theta_max 27.02
_diffrn_reflns_theta_min 1.97
_exptl_absorpt_coefficient_mu 0.672
_exptl_absorpt_correction_type none
_exptl_crystal_colour colourless
_exptl_crystal_density_diffrn 1.359
_exptl_crystal_density_method 'not measured'
_exptl_crystal_description needle
_exptl_crystal_F_000 3392
_exptl_crystal_size_max 0.50
_exptl_crystal_size_mid 0.20
_exptl_crystal_size_min 0.20
_refine_diff_density_max 2.100
_refine_diff_density_min -0.468
_refine_diff_density_rms 0.132
_refine_ls_extinction_method none
_refine_ls_goodness_of_fit_ref 1.057
_refine_ls_hydrogen_treatment constr
_refine_ls_matrix_type full
_refine_ls_number_parameters 199
_refine_ls_number_reflns 4276
_refine_ls_number_restraints 0
_refine_ls_restrained_S_all 1.057
_refine_ls_R_factor_all 0.1233
_refine_ls_R_factor_gt 0.0917
_refine_ls_shift/su_max 0.000
_refine_ls_shift/su_mean 0.000
_refine_ls_structure_factor_coef Fsqd
_refine_ls_weighting_details 'calc w=1/[\s^2^(Fo^2^)+(0.1772P)^2^+14.1495P] where P=(Fo^2^+2Fc^2^)/3'
_refine_ls_weighting_scheme calc
_refine_ls_wR_factor_gt 0.2527
_refine_ls_wR_factor_ref 0.2778
_reflns_number_gt 2963
_reflns_number_total 4276
_reflns_threshold_expression >2sigma(I)
_cod_data_source_file b603764j.txt
_cod_data_source_block 8
_cod_depositor_comments
;

2018-12-14
Z value and formula fixed to values more according to usual
chemical conventions.                 miguel
;
_cod_original_formula_sum 'C60 H96 K4 O8 P4 S12'
_cod_original_formula_weight 1610.37
_cod_original_formula_units_Z 4
_cod_original_sg_symbol_H-M I4(1)/a
_cod_database_code 7007341

loop_
_symmetry_equiv_pos_as_xyz
'x, y, z'
'-x+1/2, -y, z+1/2'
'-y+3/4, x+1/4, z+1/4'
'y+3/4, -x+3/4, z+3/4'
'x+1/2, y+1/2, z+1/2'
'-x+1, -y+1/2, z+1'
'-y+5/4, x+3/4, z+3/4'
'y+5/4, -x+5/4, z+5/4'
'-x, -y, -z'
'x-1/2, y, -z-1/2'
'y-3/4, -x-1/4, -z-1/4'
'-y-3/4, x-3/4, -z-3/4'
'-x+1/2, -y+1/2, -z+1/2'
'x, y+1/2, -z'
'y-1/4, -x+1/4, -z+1/4'
'-y-1/4, x-1/4, -z-1/4'

loop_
_atom_site_label
_atom_site_type_symbol
_atom_site_fract_x
_atom_site_fract_y
_atom_site_fract_z
_atom_site_U_iso_or_equiv
_atom_site_adp_type
_atom_site_occupancy
_atom_site_symmetry_multiplicity
_atom_site_calc_flag
_atom_site_refinement_flags
_atom_site_disorder_assembly
_atom_site_disorder_group
P1 P 0.96224(6) 0.12318(5) 0.32362(12) 0.0344(4) Uani 1 1 d . . .
K1 K 0.93896(5) 0.16344(5) 0.01964(11) 0.0411(4) Uani 1 1 d . . .
S1 S 0.95962(6) 0.19686(5) 0.29242(13) 0.0405(4) Uani 1 1 d . . .
S2 S 1.01256(6) 0.08531(6) 0.22764(13) 0.0421(4) Uani 1 1 d . . .
S3 S 0.89620(6) 0.08207(6) 0.27753(14) 0.0437(4) Uani 1 1 d . . .
O1 O 0.97886(19) 0.09223(15) 0.8481(3) 0.0438(11) Uani 1 1 d . . .
O2 O 0.8640(2) 0.1089(2) -0.0925(5) 0.0675(15) Uani 1 1 d . . .
C1 C 0.9714(2) 0.1127(2) 0.4816(4) 0.0327(11) Uani 1 1 d . . .
C2 C 0.9782(2) 0.1532(2) 0.5610(5) 0.0378(12) Uani 1 1 d . . .
H2A H 0.9802 0.1867 0.5311 0.045 Uiso 1 1 calc R . .
C3 C 0.9819(2) 0.1447(2) 0.6819(5) 0.0383(12) Uani 1 1 d . . .
H3A H 0.9872 0.1724 0.7344 0.046 Uiso 1 1 calc R . .
C4 C 0.9778(2) 0.0961(2) 0.7268(5) 0.0353(12) Uani 1 1 d . . .
C5 C 0.9741(2) 0.0554(2) 0.6498(5) 0.0336(11) Uani 1 1 d . . .
H5A H 0.9741 0.0218 0.6798 0.040 Uiso 1 1 calc R . .
C6 C 0.9705(2) 0.0641(2) 0.5293(5) 0.0354(12) Uani 1 1 d . . .
H6A H 0.9673 0.0361 0.4771 0.042 Uiso 1 1 calc R . .
C7 C 0.9696(4) 0.0434(2) 0.8975(5) 0.0561(19) Uani 1 1 d . . .
H7A H 0.9710 0.0454 0.9845 0.084 Uiso 1 1 calc R . .
H7B H 0.9954 0.0197 0.8691 0.084 Uiso 1 1 calc R . .
H7C H 0.9361 0.0316 0.8729 0.084 Uiso 1 1 calc R . .
C8 C 0.8384(3) 0.1114(3) 0.3451(6) 0.0504(16) Uani 1 1 d . . .
C9 C 0.8000(3) 0.0670(3) 0.3436(9) 0.066(2) Uani 1 1 d . . .
H9A H 0.7678 0.0782 0.3779 0.100 Uiso 1 1 calc R . .
H9B H 0.8134 0.0388 0.3905 0.100 Uiso 1 1 calc R . .
H9C H 0.7945 0.0559 0.2614 0.100 Uiso 1 1 calc R . .
C10 C 0.8478(3) 0.1291(3) 0.4688(7) 0.0595(19) Uani 1 1 d . . .
H10A H 0.8168 0.1441 0.5010 0.089 Uiso 1 1 calc R . .
H10B H 0.8748 0.1544 0.4684 0.089 Uiso 1 1 calc R . .
H10C H 0.8579 0.1003 0.5183 0.089 Uiso 1 1 calc R . .
C11 C 0.8202(3) 0.1533(3) 0.2680(9) 0.066(2) Uani 1 1 d . . .
H11A H 0.7901 0.1686 0.3036 0.099 Uiso 1 1 calc R . .
H11B H 0.8118 0.1399 0.1891 0.099 Uiso 1 1 calc R . .
H11C H 0.8469 0.1788 0.2604 0.099 Uiso 1 1 calc R . .
C12 C 0.8261(5) 0.0759(6) -0.0536(12) 0.114(5) Uani 1 1 d . . .
H12A H 0.8232 0.0771 0.0341 0.137 Uiso 1 1 calc R . .
H12B H 0.8342 0.0408 -0.0776 0.137 Uiso 1 1 calc R . .
C13 C 0.7791(4) 0.0919(6) -0.1078(13) 0.114(5) Uani 1 1 d . . .
H13A H 0.7588 0.1123 -0.0516 0.137 Uiso 1 1 calc R . .
H13B H 0.7589 0.0624 -0.1336 0.137 Uiso 1 1 calc R . .
C14 C 0.7957(4) 0.1234(6) -0.2142(11) 0.107(4) Uani 1 1 d . . .
H14A H 0.7863 0.1065 -0.2895 0.128 Uiso 1 1 calc R . .
H14B H 0.7795 0.1571 -0.2121 0.128 Uiso 1 1 calc R . .
C15 C 0.8491(4) 0.1283(4) -0.2059(8) 0.074(2) Uani 1 1 d . . .
H15A H 0.8591 0.1642 -0.2132 0.089 Uiso 1 1 calc R . .
H15B H 0.8657 0.1090 -0.2703 0.089 Uiso 1 1 calc R . .

loop_
_atom_site_aniso_label
_atom_site_aniso_U_11
_atom_site_aniso_U_22
_atom_site_aniso_U_33
_atom_site_aniso_U_23
_atom_site_aniso_U_13
_atom_site_aniso_U_12
P1 0.0417(8) 0.0345(7) 0.0270(7) 0.0041(5) 0.0013(6) 0.0010(6)
K1 0.0457(7) 0.0442(7) 0.0335(6) -0.0013(5) -0.0008(5) -0.0013(5)
S1 0.0551(9) 0.0333(7) 0.0330(7) 0.0065(5) 0.0046(6) 0.0060(6)
S2 0.0538(9) 0.0381(8) 0.0343(7) -0.0014(6) 0.0092(6) 0.0034(6)
S3 0.0469(9) 0.0483(9) 0.0360(7) 0.0031(6) -0.0054(6) -0.0037(6)
O1 0.078(3) 0.031(2) 0.0228(18) 0.0026(15) -0.0072(18) -0.0024(19)
O2 0.077(4) 0.062(3) 0.063(3) -0.005(3) -0.010(3) -0.015(3)
C1 0.043(3) 0.033(3) 0.022(2) 0.002(2) -0.001(2) 0.001(2)
C2 0.053(3) 0.032(3) 0.029(3) 0.003(2) -0.003(2) -0.004(2)
C3 0.053(3) 0.032(3) 0.029(3) 0.002(2) -0.008(2) -0.004(2)
C4 0.050(3) 0.033(3) 0.022(2) 0.000(2) -0.004(2) -0.005(2)
C5 0.047(3) 0.028(2) 0.026(2) 0.003(2) -0.004(2) 0.002(2)
C6 0.048(3) 0.030(3) 0.028(2) -0.002(2) -0.001(2) 0.001(2)
C7 0.107(6) 0.034(3) 0.028(3) 0.003(2) -0.005(3) -0.001(3)
C8 0.042(3) 0.062(4) 0.047(3) 0.005(3) -0.004(3) -0.004(3)
C9 0.046(4) 0.071(5) 0.083(6) 0.003(4) -0.005(4) -0.010(4)
C10 0.046(4) 0.079(5) 0.053(4) -0.009(4) -0.001(3) 0.009(3)
C11 0.049(4) 0.067(5) 0.082(6) 0.016(4) -0.005(4) 0.005(3)
C12 0.127(11) 0.125(10) 0.091(8) 0.024(7) -0.023(7) -0.072(9)
C13 0.056(6) 0.174(14) 0.111(9) 0.034(9) 0.011(6) -0.016(7)
C14 0.066(6) 0.178(14) 0.076(7) 0.033(8) -0.002(5) 0.025(7)
C15 0.095(7) 0.072(6) 0.056(5) -0.004(4) -0.008(4) -0.025(5)

loop_
_atom_type_symbol
_atom_type_description
_atom_type_scat_dispersion_real
_atom_type_scat_dispersion_imag
_atom_type_scat_source
C C 0.0033 0.0016 'International Tables Vol C Tables 4.2.6.8 and 6.1.1.4'
H H 0.0000 0.0000 'International Tables Vol C Tables 4.2.6.8 and 6.1.1.4'
O O 0.0106 0.0060 'International Tables Vol C Tables 4.2.6.8 and 6.1.1.4'
S S 0.1246 0.1234 'International Tables Vol C Tables 4.2.6.8 and 6.1.1.4'
P P 0.1023 0.0942 'International Tables Vol C Tables 4.2.6.8 and 6.1.1.4'
K K 0.2009 0.2494 'International Tables Vol C Tables 4.2.6.8 and 6.1.1.4'

loop_
_geom_angle_atom_site_label_1
_geom_angle_atom_site_label_2
_geom_angle_atom_site_label_3
_geom_angle
_geom_angle_site_symmetry_1
_geom_angle_site_symmetry_3
_geom_angle_publ_flag
C1 P1 S1 109.13(19) . . ?
C1 P1 S2 111.4(2) . . ?
S1 P1 S2 115.07(9) . . ?
C1 P1 S3 105.7(2) . . ?
S1 P1 S3 115.60(10) . . ?
S2 P1 S3 99.26(9) . . ?
C1 P1 K1 171.38(19) . . ?
S1 P1 K1 62.55(6) . . ?
S2 P1 K1 75.55(6) . . ?
S3 P1 K1 77.35(6) . . ?
C1 P1 K1 102.71(19) . 12_756 ?
S1 P1 K1 62.55(6) . 12_756 ?
S2 P1 K1 60.60(6) . 12_756 ?
S3 P1 K1 149.87(7) . 12_756 ?
K1 P1 K1 75.94(4) . 12_756 ?
O2 K1 O1 67.51(17) . 1_554 ?
O2 K1 S1 134.20(14) . . ?
O1 K1 S1 138.32(10) 1_554 . ?
O2 K1 S1 138.43(14) . 12_756 ?
O1 K1 S1 76.62(10) 1_554 12_756 ?
S1 K1 S1 86.85(6) . 12_756 ?
O2 K1 S2 73.90(14) . 15_665 ?
O1 K1 S2 132.92(10) 1_554 15_665 ?
S1 K1 S2 88.29(5) . 15_665 ?
S1 K1 S2 121.78(6) 12_756 15_665 ?
O2 K1 S1 117.53(14) . 15_665 ?
O1 K1 S1 118.60(9) 1_554 15_665 ?
S1 K1 S1 85.13(5) . 15_665 ?
S1 K1 S1 62.88(5) 12_756 15_665 ?
S2 K1 S1 58.90(4) 15_665 15_665 ?
O2 K1 P1 113.49(14) . . ?
O1 K1 P1 111.95(9) 1_554 . ?
S1 K1 P1 32.90(4) . . ?
S1 K1 P1 98.67(5) 12_756 . ?
S2 K1 P1 107.45(5) 15_665 . ?
S1 K1 P1 117.86(5) 15_665 . ?
O2 K1 S2 112.17(14) . . ?
O1 K1 S2 82.22(9) 1_554 . ?
S1 K1 S2 57.46(4) . . ?
S1 K1 S2 81.90(5) 12_756 . ?
S2 K1 S2 138.72(4) 15_665 . ?
S1 K1 S2 130.24(5) 15_665 . ?
P1 K1 S2 31.50(3) . . ?
O2 K1 S3 80.65(13) . . ?
O1 K1 S3 104.42(9) 1_554 . ?
S1 K1 S3 58.69(4) . . ?
S1 K1 S3 129.79(5) 12_756 . ?
S2 K1 S3 94.61(5) 15_665 . ?
S1 K1 S3 136.86(5) 15_665 . ?
P1 K1 S3 33.18(4) . . ?
S2 K1 S3 49.58(4) . . ?
O2 K1 P1 89.85(14) . 15_665 ?
O1 K1 P1 122.50(9) 1_554 15_665 ?
S1 K1 P1 95.77(5) . 15_665 ?
S1 K1 P1 92.26(5) 12_756 15_665 ?
S2 K1 P1 30.88(4) 15_665 15_665 ?
S1 K1 P1 30.78(3) 15_665 15_665 ?
P1 K1 P1 125.52(4) . 15_665 ?
S2 K1 P1 152.71(5) . 15_665 ?
S3 K1 P1 123.86(5) . 15_665 ?
O2 K1 K1 124.87(15) . 15_665 ?
O1 K1 K1 160.99(10) 1_554 15_665 ?
S1 K1 K1 46.20(4) . 15_665 ?
S1 K1 K1 85.98(3) 12_756 15_665 ?
S2 K1 K1 52.04(4) 15_665 15_665 ?
S1 K1 K1 44.48(3) 15_665 15_665 ?
P1 K1 K1 77.89(4) . 15_665 ?
S2 K1 K1 103.10(4) . 15_665 ?
S3 K1 K1 92.55(5) . 15_665 ?
P1 K1 K1 49.74(3) 15_665 15_665 ?
O2 K1 K1 156.84(14) . 12_756 ?
O1 K1 K1 97.38(10) 1_554 12_756 ?
S1 K1 K1 48.04(4) . 12_756 ?
S1 K1 K1 44.53(3) 12_756 12_756 ?
S2 K1 K1 126.78(5) 15_665 12_756 ?
S1 K1 K1 84.83(3) 15_665 12_756 ?
P1 K1 K1 54.32(4) . 12_756 ?
S2 K1 K1 46.24(4) . 12_756 ?
S3 K1 K1 86.73(5) . 12_756 ?
P1 K1 K1 113.29(3) 15_665 12_756 ?
K1 K1 K1 74.74(3) 15_665 12_756 ?
P1 S1 K1 84.54(7) . . ?
P1 S1 K1 160.30(9) . 15_665 ?
K1 S1 K1 89.28(4) . 15_665 ?
P1 S1 K1 86.67(7) . 12_756 ?
K1 S1 K1 87.49(4) . 12_756 ?
K1 S1 K1 111.77(5) 15_665 12_756 ?
P1 S2 K1 88.51(7) . 12_756 ?
P1 S2 K1 72.95(6) . . ?
K1 S2 K1 81.72(5) 12_756 . ?
C8 S3 P1 111.2(2) . . ?
C8 S3 K1 108.6(2) . . ?
P1 S3 K1 69.47(6) . . ?
C4 O1 C7 116.9(4) . . ?
C4 O1 K1 127.4(3) . 1_556 ?
C7 O1 K1 105.5(4) . 1_556 ?
C12 O2 C15 107.7(7) . . ?
C12 O2 K1 134.4(6) . . ?
C15 O2 K1 114.7(5) . . ?
C6 C1 C2 117.4(5) . . ?
C6 C1 P1 121.0(4) . . ?
C2 C1 P1 121.6(4) . . ?
C3 C2 C1 120.8(5) . . ?
C2 C3 C4 120.2(5) . . ?
O1 C4 C3 115.6(5) . . ?
O1 C4 C5 124.4(5) . . ?
C3 C4 C5 120.0(5) . . ?
C6 C5 C4 119.3(5) . . ?
C5 C6 C1 122.1(5) . . ?
C11 C8 C10 111.4(7) . . ?
C11 C8 C9 110.3(6) . . ?
C10 C8 C9 110.9(7) . . ?
C11 C8 S3 109.6(5) . . ?
C10 C8 S3 111.8(5) . . ?
C9 C8 S3 102.5(5) . . ?
O2 C12 C13 107.6(11) . . ?
C12 C13 C14 104.1(9) . . ?
C15 C14 C13 106.5(9) . . ?
C14 C15 O2 107.5(8) . . ?

loop_
_geom_bond_atom_site_label_1
_geom_bond_atom_site_label_2
_geom_bond_distance
_geom_bond_site_symmetry_2
_geom_bond_publ_flag
P1 C1 1.814(5) . ?
P1 S1 1.982(2) . ?
P1 S2 1.985(2) . ?
P1 S3 2.123(2) . ?
P1 K1 3.6325(19) . ?
P1 K1 3.867(2) 12_756 ?
K1 O2 2.758(6) . ?
K1 O1 2.896(4) 1_554 ?
K1 S1 3.238(2) . ?
K1 S1 3.333(2) 12_756 ?
K1 S2 3.370(2) 15_665 ?
K1 S1 3.437(2) 15_665 ?
K1 S2 3.679(2) . ?
K1 S3 3.785(2) . ?
K1 P1 3.867(2) 15_665 ?
K1 K1 4.618(2) 15_665 ?
K1 K1 4.618(2) 12_756 ?
S1 K1 3.333(2) 15_665 ?
S1 K1 3.437(2) 12_756 ?
S2 K1 3.370(2) 12_756 ?
S3 C8 1.877(8) . ?
O1 C4 1.368(6) . ?
O1 C7 1.428(7) . ?
O1 K1 2.896(4) 1_556 ?
O2 C12 1.401(12) . ?
O2 C15 1.429(11) . ?
C1 C6 1.395(8) . ?
C1 C2 1.404(8) . ?
C2 C3 1.381(8) . ?
C3 C4 1.386(8) . ?
C4 C5 1.387(8) . ?
C5 C6 1.377(7) . ?
C8 C11 1.486(10) . ?
C8 C10 1.488(10) . ?
C8 C9 1.554(10) . ?
C12 C13 1.446(18) . ?
C13 C14 1.525(17) . ?
C14 C15 1.422(15) . ?
